data_4503769
loop_
_publ_author_name
'Yang, Yu-ting'
'Luo, Feng'
'Che, Yun-xia'
'Zheng, Ji-min'

_publ_section_title
;
 Employing An Unprecedented Ferromagnetic Molecular Building Block (MBB)
 of [Co2Ln(\m3-OH)(CO2)5(N3)]2(Ln = Tb, Gd, Dy, Eu, Sm) to Construct a
 6-Connected \a-Po Net
;
_journal_issue 10
_journal_name_full 'Crystal Growth &amp; Design'
_journal_page_first 3508
_journal_paper_doi 10.1021/cg800431b
_journal_volume 8
_journal_year 2008
_chemical_formula_sum 'C60 H42 Co4 Dy2 N16 O22'
_chemical_formula_weight 1899.82
_chemical_name_systematic
; 
 ? 
;
_space_group_IT_number 2
_symmetry_cell_setting triclinic
_symmetry_space_group_name_Hall '-P 1'
_symmetry_space_group_name_H-M 'P -1'
_atom_sites_solution_hydrogens geom
_atom_sites_solution_primary direct
_atom_sites_solution_secondary difmap
_audit_creation_method SHELXL-97
_cell_angle_alpha 107.80(3)
_cell_angle_beta 107.26(3)
_cell_angle_gamma 102.29(3)
_cell_formula_units_Z 1
_cell_length_a 10.918(2)
_cell_length_b 12.042(2)
_cell_length_c 14.638(3)
_cell_measurement_reflns_used 14940
_cell_measurement_temperature 298(2)
_cell_measurement_theta_max 27.48
_cell_measurement_theta_min 3.04
_cell_volume 1649.5(9)
_computing_cell_refinement 'Bruker XSCANS'
_computing_data_collection 'Bruker XSCANS'
_computing_data_reduction 'Bruker SHELXTL'
_computing_molecular_graphics 'Bruker SHELXTL'
_computing_publication_material 'Bruker SHELXTL'
_computing_structure_refinement 'SHELXL-97 (Sheldrick, 1997)'
_computing_structure_solution 'SHELXS-97 (Sheldrick, 1990)'
_diffrn_ambient_temperature 298(2)
_diffrn_measured_fraction_theta_full 0.979
_diffrn_measured_fraction_theta_max 0.979
_diffrn_measurement_device_type 'Bruker P4'
_diffrn_measurement_method '\w scans'
_diffrn_radiation_monochromator graphite
_diffrn_radiation_source 'fine-focus sealed tube'
_diffrn_radiation_type MoK\a
_diffrn_radiation_wavelength 0.71073
_diffrn_reflns_av_R_equivalents 0.0267
_diffrn_reflns_av_sigmaI/netI 0.0341
_diffrn_reflns_limit_h_max 14
_diffrn_reflns_limit_h_min -14
_diffrn_reflns_limit_k_max 15
_diffrn_reflns_limit_k_min -15
_diffrn_reflns_limit_l_max 19
_diffrn_reflns_limit_l_min -19
_diffrn_reflns_number 16197
_diffrn_reflns_theta_full 27.48
_diffrn_reflns_theta_max 27.48
_diffrn_reflns_theta_min 3.04
_exptl_absorpt_coefficient_mu 3.309
_exptl_absorpt_correction_T_max 0.6981
_exptl_absorpt_correction_T_min 0.4697
_exptl_absorpt_correction_type multi-scan
_exptl_crystal_colour Red
_exptl_crystal_density_diffrn 1.913
_exptl_crystal_density_method 'not measured'
_exptl_crystal_description Block
_exptl_crystal_F_000 930
_exptl_crystal_size_max 0.27
_exptl_crystal_size_mid 0.13
_exptl_crystal_size_min 0.12
_refine_diff_density_max 0.587
_refine_diff_density_min -0.684
_refine_diff_density_rms 0.115
_refine_ls_extinction_method none
_refine_ls_goodness_of_fit_ref 1.068
_refine_ls_hydrogen_treatment refU
_refine_ls_matrix_type full
_refine_ls_number_parameters 473
_refine_ls_number_reflns 7404
_refine_ls_number_restraints 0
_refine_ls_restrained_S_all 1.068
_refine_ls_R_factor_all 0.0263
_refine_ls_R_factor_gt 0.0230
_refine_ls_shift/su_max 0.001
_refine_ls_shift/su_mean 0.000
_refine_ls_structure_factor_coef Fsqd
_refine_ls_weighting_details 'calc w=1/[\s^2^(Fo^2^)+(0.0339P)^2^+2.6449P] where P=(Fo^2^+2Fc^2^)/3'
_refine_ls_weighting_scheme calc
_refine_ls_wR_factor_gt 0.0674
_refine_ls_wR_factor_ref 0.0719
_reflns_number_gt 6879
_reflns_number_total 7404
_reflns_threshold_expression >2sigma(I)
_cod_data_source_file cg800431b_si_004.cif
_cod_data_source_block 3
_cod_depositor_comments
;
The following automatic conversions were performed:

'_symmetry_cell_setting' value 'Triclinic' changed to 'triclinic'
according to /home/saulius/struct/CIF-dictionaries/cif_core.dic
dictionary named 'cif_core.dic' version 2.4.1 from
2010-06-29.

'_exptl_absorpt_correction_type' value 'Multi-scan'
changed to 'multi-scan' according to
/home/saulius/struct/CIF-dictionaries/cif_core.dic dictionary named
'cif_core.dic' version 2.4.1 from
2010-06-29.

'_refine_ls_hydrogen_treatment' value 'refu' changed to
'refU' according to
/home/saulius/struct/CIF-dictionaries/cif_core.dic dictionary named
'cif_core.dic' version 2.4.1 from 2010-06-29.

Automatic conversion script
Id: cif_fix_values 1715 2011-07-08 13:25:40Z adriana 
;
_cod_original_cell_volume 1649.5(5)
_cod_original_sg_symbol_H-M P-1
_cod_database_code 4503769

loop_
_symmetry_equiv_pos_as_xyz
'x, y, z'
'-x, -y, -z'

loop_
_atom_site_label
_atom_site_type_symbol
_atom_site_fract_x
_atom_site_fract_y
_atom_site_fract_z
_atom_site_U_iso_or_equiv
_atom_site_adp_type
_atom_site_occupancy
_atom_site_symmetry_multiplicity
_atom_site_calc_flag
_atom_site_refinement_flags
C1 C 0.7363(4) 0.5045(4) 0.8490(3) 0.0295(8) Uani 1 1 d .
H1 H 0.7146 0.5152 0.9072 0.035 Uiso 1 1 calc R
C2 C 0.4248(3) 0.2961(3) 0.0483(2) 0.0218(6) Uani 1 1 d .
C3 C 0.8681(4) 0.5132(5) 0.8596(3) 0.0416(11) Uani 1 1 d .
H3 H 0.9329 0.5264 0.9233 0.050 Uiso 1 1 calc R
C4 C 0.8074(4) 0.8263(4) 0.8000(3) 0.0290(7) Uani 1 1 d .
H4 H 0.8194 0.8541 0.8698 0.035 Uiso 1 1 calc R
C5 C 0.6659(3) 0.7505(3) 0.6275(2) 0.0199(6) Uani 1 1 d .
H5 H 0.5798 0.7286 0.5768 0.024 Uiso 1 1 calc R
C6 C 0.9010(3) 0.7751(4) 0.6718(3) 0.0292(7) Uani 1 1 d .
H6 H 0.9743 0.7682 0.6532 0.035 Uiso 1 1 calc R
C7 C 0.7718(3) 0.7385(3) 0.5961(2) 0.0196(6) Uani 1 1 d .
C8 C 0.8314(3) 0.4675(3) 0.5849(2) 0.0200(6) Uani 1 1 d .
C9 C 0.7124(3) 0.1753(3) 0.0261(2) 0.0219(6) Uani 1 1 d .
C10 C 0.7464(3) 0.6732(3) 0.4829(2) 0.0191(6) Uani 1 1 d .
C11 C 0.4430(3) 0.3359(3) -0.1050(2) 0.0242(7) Uani 1 1 d .
H11 H 0.4983 0.4154 -0.0572 0.029 Uiso 1 1 calc R
C12 C 0.6724(3) 0.4693(3) 0.6761(2) 0.0208(6) Uani 1 1 d .
H12 H 0.6051 0.4537 0.6128 0.025 Uiso 1 1 calc R
C13 C 0.7071(3) 0.1912(3) 0.3946(2) 0.0215(6) Uani 1 1 d .
C14 C 0.6423(3) 0.0509(3) -0.0361(2) 0.0211(6) Uani 1 1 d .
H14 H 0.6058 0.0011 -0.0066 0.025 Uiso 1 1 calc R
C15 C 0.3936(3) 0.2514(3) -0.0669(2) 0.0230(6) Uani 1 1 d .
C16 C 0.7646(5) 0.2503(4) -0.0186(3) 0.0444(11) Uani 1 1 d .
H16 H 0.8119 0.3343 0.0200 0.053 Uiso 1 1 calc R
C17 C 0.8035(3) 0.4792(3) 0.6807(2) 0.0199(6) Uani 1 1 d .
C18 C 0.9033(3) 0.5023(4) 0.7749(3) 0.0321(8) Uani 1 1 d .
H18 H 0.9923 0.5103 0.7811 0.039 Uiso 1 1 calc R
C19 C 0.7553(3) 0.1476(3) 0.4807(3) 0.0249(7) Uani 1 1 d .
C20 C 0.8919(4) 0.1789(4) 0.5375(3) 0.0394(9) Uani 1 1 d .
H20 H 0.9567 0.2263 0.5228 0.047 Uiso 1 1 calc R
C21 C 0.9192(4) 0.8221(4) 0.7758(3) 0.0357(9) Uani 1 1 d .
H21 H 1.0054 0.8503 0.8281 0.043 Uiso 1 1 calc R
C22 C 0.7165(3) 0.2254(3) 0.1348(2) 0.0205(6) Uani 1 1 d .
C23 C 0.3415(4) 0.1927(3) -0.2730(3) 0.0365(9) Uani 1 1 d .
H23 H 0.3230 0.1718 -0.3435 0.044 Uiso 1 1 calc R
C24 C 0.6714(4) 0.0718(3) -0.1789(3) 0.0338(8) Uani 1 1 d .
H24 H 0.6545 0.0378 -0.2494 0.041 Uiso 1 1 calc R
C25 C 0.3158(5) 0.1320(4) -0.1372(3) 0.0383(9) Uani 1 1 d .
H25 H 0.2805 0.0728 -0.1148 0.046 Uiso 1 1 calc R
C26 C 0.7438(5) 0.1953(4) -0.1231(3) 0.0497(12) Uani 1 1 d .
H26 H 0.7791 0.2425 -0.1550 0.060 Uiso 1 1 calc R
C27 C 0.9312(5) 0.1378(5) 0.6174(4) 0.0554(13) Uani 1 1 d .
H27 H 1.0228 0.1560 0.6565 0.066 Uiso 1 1 calc R
C28 C 0.8320(5) 0.0702(6) 0.6372(4) 0.0591(14) Uani 1 1 d .
H28 H 0.8589 0.0422 0.6900 0.071 Uiso 1 1 calc R
C29 C 0.2910(6) 0.1018(4) -0.2415(3) 0.0496(12) Uani 1 1 d .
H29 H 0.2410 0.0213 -0.2900 0.060 Uiso 1 1 calc R
C30 C 0.6635(4) 0.0813(5) 0.5080(4) 0.0486(12) Uani 1 1 d .
H30 H 0.5713 0.0627 0.4706 0.058 Uiso 1 1 calc R
Co1 Co 0.56517(4) 0.53475(4) 0.25293(3) 0.01814(9) Uani 1 1 d .
Co2 Co 0.48255(4) 0.19731(4) 0.21906(3) 0.01775(9) Uani 1 1 d .
Dy1 Dy 0.819623(13) 0.440686(13) 0.364437(10) 0.01648(5) Uani 1 1 d .
H1A H 0.568(4) 0.408(3) 0.356(3) 0.016(8) Uiso 1 1 d .
N1 N 0.7690(3) 0.5536(3) 0.2535(2) 0.0252(6) Uani 1 1 d .
N2 N 0.7895(3) 0.5564(3) 0.1776(2) 0.0294(6) Uani 1 1 d .
N3 N 0.8105(4) 0.5618(4) 0.1068(3) 0.0524(11) Uani 1 1 d .
N4 N 0.4165(3) 0.3103(3) -0.2059(2) 0.0252(6) Uani 1 1 d .
N5 N 0.6818(3) 0.7921(3) 0.7277(2) 0.0221(5) Uani 1 1 d .
N6 N 0.6382(3) 0.4811(3) 0.7580(2) 0.0226(6) Uani 1 1 d .
N7 N 0.6987(4) 0.0421(5) 0.5849(4) 0.0747(17) Uani 1 1 d .
N8 N 0.6241(3) -0.0018(2) -0.1359(2) 0.0217(5) Uani 1 1 d .
O1 O 0.5853(2) 0.3903(2) 0.30098(16) 0.0180(4) Uani 1 1 d .
O2 O 0.4921(3) 0.4082(2) 0.10055(17) 0.0273(5) Uani 1 1 d .
O3 O 0.3791(3) 0.2189(2) 0.08181(18) 0.0308(6) Uani 1 1 d .
O4 O 0.6214(3) 0.1655(3) 0.1496(2) 0.0351(6) Uani 1 1 d .
O5 O 0.8105(3) 0.3234(2) 0.20117(18) 0.0288(5) Uani 1 1 d .
O6 O 0.5819(2) 0.1629(2) 0.34767(18) 0.0248(5) Uani 1 1 d .
O7 O 0.7987(2) 0.2535(2) 0.37596(18) 0.0253(5) Uani 1 1 d .
O8 O 0.7324(2) 0.4378(2) 0.50216(17) 0.0264(5) Uani 1 1 d .
O9 O 0.6328(2) 0.6522(2) 0.41478(17) 0.0236(5) Uani 1 1 d .
O10 O 0.8421(2) 0.6398(2) 0.46623(17) 0.0239(5) Uani 1 1 d .
O11 O 0.9524(2) 0.4899(2) 0.58973(19) 0.0264(5) Uani 1 1 d .

loop_
_atom_site_aniso_label
_atom_site_aniso_U_11
_atom_site_aniso_U_22
_atom_site_aniso_U_33
_atom_site_aniso_U_23
_atom_site_aniso_U_13
_atom_site_aniso_U_12
C1 0.0272(17) 0.047(2) 0.0193(16) 0.0175(15) 0.0116(14) 0.0115(16)
C2 0.0223(15) 0.0291(17) 0.0138(14) 0.0093(12) 0.0062(12) 0.0081(13)
C3 0.0229(17) 0.083(3) 0.0220(18) 0.031(2) 0.0057(14) 0.0122(19)
C4 0.0265(16) 0.040(2) 0.0154(15) 0.0040(14) 0.0086(13) 0.0106(15)
C5 0.0183(14) 0.0217(15) 0.0156(14) 0.0041(12) 0.0063(11) 0.0040(12)
C6 0.0205(15) 0.040(2) 0.0214(16) 0.0062(15) 0.0092(13) 0.0072(15)
C7 0.0203(14) 0.0232(15) 0.0142(14) 0.0049(12) 0.0085(11) 0.0065(12)
C8 0.0194(14) 0.0228(15) 0.0170(14) 0.0066(12) 0.0095(12) 0.0038(12)
C9 0.0234(15) 0.0227(15) 0.0179(15) 0.0051(12) 0.0104(12) 0.0054(13)
C10 0.0233(15) 0.0175(14) 0.0147(14) 0.0047(11) 0.0092(12) 0.0033(12)
C11 0.0263(16) 0.0310(17) 0.0144(15) 0.0075(13) 0.0090(12) 0.0089(14)
C12 0.0184(14) 0.0305(17) 0.0149(14) 0.0083(12) 0.0075(11) 0.0106(13)
C13 0.0281(16) 0.0199(15) 0.0170(15) 0.0065(12) 0.0103(12) 0.0079(13)
C14 0.0227(15) 0.0247(16) 0.0157(14) 0.0063(12) 0.0105(12) 0.0060(13)
C15 0.0268(16) 0.0292(17) 0.0130(14) 0.0075(12) 0.0059(12) 0.0129(14)
C16 0.061(3) 0.030(2) 0.0253(19) 0.0019(16) 0.0225(19) -0.0103(19)
C17 0.0170(14) 0.0262(16) 0.0164(14) 0.0091(12) 0.0076(11) 0.0045(12)
C18 0.0193(15) 0.056(2) 0.0274(18) 0.0227(17) 0.0102(14) 0.0139(16)
C19 0.0285(17) 0.0262(17) 0.0234(16) 0.0130(13) 0.0116(13) 0.0089(14)
C20 0.0294(19) 0.048(2) 0.045(2) 0.031(2) 0.0111(17) 0.0092(18)
C21 0.0193(16) 0.058(3) 0.0200(17) 0.0069(17) 0.0049(13) 0.0111(17)
C22 0.0257(15) 0.0171(14) 0.0163(14) 0.0023(11) 0.0099(12) 0.0066(13)
C23 0.062(3) 0.0315(19) 0.0139(16) 0.0065(14) 0.0141(16) 0.0172(19)
C24 0.050(2) 0.0306(18) 0.0173(16) 0.0065(14) 0.0195(16) 0.0026(17)
C25 0.057(3) 0.0299(19) 0.0200(18) 0.0109(15) 0.0100(17) 0.0056(18)
C26 0.080(3) 0.034(2) 0.031(2) 0.0112(17) 0.034(2) -0.003(2)
C27 0.037(2) 0.078(4) 0.055(3) 0.045(3) 0.005(2) 0.018(2)
C28 0.049(3) 0.093(4) 0.058(3) 0.061(3) 0.019(2) 0.025(3)
C29 0.085(3) 0.0274(19) 0.0156(18) 0.0017(15) 0.0072(19) 0.007(2)
C30 0.033(2) 0.075(3) 0.052(3) 0.047(3) 0.0156(19) 0.015(2)
Co1 0.01896(19) 0.0250(2) 0.01184(19) 0.00732(16) 0.00775(15) 0.00744(17)
Co2 0.0194(2) 0.0195(2) 0.01133(19) 0.00391(15) 0.00716(15) 0.00233(17)
Dy1 0.01434(7) 0.02158(8) 0.01302(7) 0.00560(5) 0.00678(5) 0.00478(6)
N1 0.0256(14) 0.0318(15) 0.0227(14) 0.0122(12) 0.0137(11) 0.0102(12)
N2 0.0281(15) 0.0436(18) 0.0276(15) 0.0201(14) 0.0159(13) 0.0165(14)
N3 0.065(3) 0.086(3) 0.045(2) 0.043(2) 0.040(2) 0.046(2)
N4 0.0305(14) 0.0338(16) 0.0149(13) 0.0110(12) 0.0108(11) 0.0127(13)
N5 0.0217(13) 0.0260(14) 0.0145(12) 0.0041(10) 0.0078(10) 0.0045(11)
N6 0.0226(13) 0.0315(15) 0.0181(13) 0.0120(11) 0.0102(11) 0.0109(12)
N7 0.043(2) 0.126(4) 0.074(3) 0.083(3) 0.018(2) 0.009(3)
N8 0.0269(14) 0.0209(13) 0.0147(12) 0.0042(10) 0.0100(11) 0.0046(11)
O1 0.0191(10) 0.0225(11) 0.0115(10) 0.0064(8) 0.0058(8) 0.0059(9)
O2 0.0365(13) 0.0263(12) 0.0125(10) 0.0052(9) 0.0082(9) 0.0038(11)
O3 0.0365(14) 0.0325(13) 0.0169(11) 0.0121(10) 0.0071(10) 0.0006(11)
O4 0.0306(13) 0.0405(15) 0.0247(13) 0.0001(11) 0.0189(11) 0.0011(12)
O5 0.0331(13) 0.0259(12) 0.0183(11) 0.0017(9) 0.0113(10) 0.0005(11)
O6 0.0243(11) 0.0292(12) 0.0204(11) 0.0116(10) 0.0078(9) 0.0065(10)
O7 0.0273(12) 0.0293(12) 0.0256(12) 0.0146(10) 0.0142(10) 0.0103(10)
O8 0.0204(11) 0.0402(14) 0.0132(10) 0.0084(10) 0.0052(9) 0.0047(10)
O9 0.0232(11) 0.0316(12) 0.0152(10) 0.0062(9) 0.0083(9) 0.0111(10)
O10 0.0213(11) 0.0292(12) 0.0189(11) 0.0032(9) 0.0114(9) 0.0082(10)
O11 0.0189(11) 0.0334(13) 0.0285(13) 0.0104(10) 0.0142(10) 0.0075(10)

loop_
_atom_type_symbol
_atom_type_description
_atom_type_scat_dispersion_real
_atom_type_scat_dispersion_imag
_atom_type_scat_source
C C 0.0033 0.0016 'International Tables Vol C Tables 4.2.6.8 and 6.1.1.4'
H H 0.0000 0.0000 'International Tables Vol C Tables 4.2.6.8 and 6.1.1.4'
O O 0.0106 0.0060 'International Tables Vol C Tables 4.2.6.8 and 6.1.1.4'
N N 0.0061 0.0033 'International Tables Vol C Tables 4.2.6.8 and 6.1.1.4'
Co Co 0.3494 0.9721 'International Tables Vol C Tables 4.2.6.8 and 6.1.1.4'
Dy Dy -0.1892 4.4098 'International Tables Vol C Tables 4.2.6.8 and 6.1.1.4'

loop_
_geom_angle_atom_site_label_1
_geom_angle_atom_site_label_2
_geom_angle_atom_site_label_3
_geom_angle
_geom_angle_site_symmetry_1
_geom_angle_site_symmetry_3
N6 C1 C3 122.6(3) . .
O2 C2 O3 126.7(3) . .
O2 C2 C15 115.7(3) . .
O3 C2 C15 117.6(3) . .
C1 C3 C18 119.5(3) . .
N5 C4 C21 123.0(3) . .
N5 C5 C7 123.0(3) . .
C21 C6 C7 118.9(3) . .
C5 C7 C6 118.5(3) . .
C5 C7 C10 121.3(3) . .
C6 C7 C10 119.7(3) . .
O8 C8 O11 122.2(3) . .
O8 C8 C17 117.6(3) . .
O11 C8 C17 120.2(3) . .
C14 C9 C16 118.0(3) . .
C14 C9 C22 118.9(3) . .
C16 C9 C22 122.8(3) . .
O10 C10 O9 125.8(3) . .
O10 C10 C7 115.3(3) . .
O9 C10 C7 118.8(3) . .
N4 C11 C15 124.3(3) . .
N6 C12 C17 123.3(3) . .
O6 C13 O7 125.7(3) . .
O6 C13 C19 117.9(3) . .
O7 C13 C19 116.4(3) . .
N8 C14 C9 124.1(3) . .
C25 C15 C11 118.0(3) . .
C25 C15 C2 123.8(3) . .
C11 C15 C2 118.2(3) . .
C9 C16 C26 117.8(3) . .
C18 C17 C12 118.2(3) . .
C18 C17 C8 122.8(3) . .
C12 C17 C8 118.9(3) . .
C17 C18 C3 118.6(3) . .
C30 C19 C20 118.6(3) . .
C30 C19 C13 120.6(3) . .
C20 C19 C13 120.7(3) . .
C19 C20 C27 118.5(4) . .
C4 C21 C6 118.7(3) . .
O4 C22 O5 125.8(3) . .
O4 C22 C9 115.3(3) . .
O5 C22 C9 118.8(3) . .
N4 C23 C29 122.8(3) . .
N8 C24 C26 122.6(3) . .
C15 C25 C29 118.9(3) . .
C24 C26 C16 120.0(3) . .
C28 C27 C20 118.5(4) . .
N7 C28 C27 123.9(4) . .
C25 C29 C23 119.3(4) . .
N7 C30 C19 124.0(4) . .
O2 Co1 O1 88.19(9) . .
O2 Co1 N6 90.59(11) . 2_666
O1 Co1 N6 98.35(10) . 2_666
O2 Co1 O9 174.60(9) . .
O1 Co1 O9 87.18(9) . .
N6 Co1 O9 87.35(10) 2_666 .
O2 Co1 N4 92.12(10) . 2_665
O1 Co1 N4 169.24(10) . 2_665
N6 Co1 N4 92.41(11) 2_666 2_665
O9 Co1 N4 92.96(10) . 2_665
O2 Co1 N1 86.76(11) . .
O1 Co1 N1 84.95(10) . .
N6 Co1 N1 175.71(10) 2_666 .
O9 Co1 N1 95.59(11) . .
N4 Co1 N1 84.33(11) 2_665 .
O2 Co1 Dy1 99.93(8) . .
O1 Co1 Dy1 42.37(6) . .
N6 Co1 Dy1 138.08(7) 2_666 .
O9 Co1 Dy1 78.42(7) . .
N4 Co1 Dy1 127.18(8) 2_665 .
N1 Co1 Dy1 45.90(8) . .
O6 Co2 O4 94.14(11) . .
O6 Co2 O3 175.87(10) . .
O4 Co2 O3 84.03(11) . .
O6 Co2 O1 91.62(10) . .
O4 Co2 O1 95.25(10) . .
O3 Co2 O1 92.23(10) . .
O6 Co2 N8 88.65(11) . 2_655
O4 Co2 N8 85.39(11) . 2_655
O3 Co2 N8 87.52(11) . 2_655
O1 Co2 N8 179.29(10) . 2_655
O6 Co2 N5 89.27(10) . 2_666
O4 Co2 N5 172.06(10) . 2_666
O3 Co2 N5 92.10(10) . 2_666
O1 Co2 N5 91.81(10) . 2_666
N8 Co2 N5 87.53(11) 2_655 2_666
O11 Dy1 O7 98.50(9) 2_766 .
O11 Dy1 O1 170.21(8) 2_766 .
O7 Dy1 O1 90.05(9) . .
O11 Dy1 O10 86.98(9) 2_766 .
O7 Dy1 O10 138.89(8) . .
O1 Dy1 O10 89.71(9) . .
O11 Dy1 O5 85.45(10) 2_766 .
O7 Dy1 O5 79.65(9) . .
O1 Dy1 O5 91.43(9) . .
O10 Dy1 O5 141.45(9) . .
O11 Dy1 N1 95.26(10) 2_766 .
O7 Dy1 N1 147.52(10) . .
O1 Dy1 N1 74.95(9) . .
O10 Dy1 N1 70.89(9) . .
O5 Dy1 N1 72.26(10) . .
O11 Dy1 O8 118.39(8) 2_766 .
O7 Dy1 O8 71.94(9) . .
O1 Dy1 O8 68.78(8) . .
O10 Dy1 O8 69.76(8) . .
O5 Dy1 O8 144.86(8) . .
N1 Dy1 O8 125.55(9) . .
O11 Dy1 Co1 133.04(7) 2_766 .
O7 Dy1 Co1 126.87(7) . .
O1 Dy1 Co1 37.58(5) . .
O10 Dy1 Co1 67.60(7) . .
O5 Dy1 Co1 90.93(7) . .
N1 Dy1 Co1 40.15(7) . .
O8 Dy1 Co1 89.92(6) . .
N2 N1 Co1 119.1(2) . .
N2 N1 Dy1 134.9(2) . .
Co1 N1 Dy1 93.95(10) . .
N3 N2 N1 178.4(5) . .
C11 N4 C23 116.6(3) . .
C11 N4 Co1 117.0(2) . 2_665
C23 N4 Co1 122.9(2) . 2_665
C5 N5 C4 117.7(3) . .
C5 N5 Co2 124.5(2) . 2_666
C4 N5 Co2 117.7(2) . 2_666
C12 N6 C1 117.7(3) . .
C12 N6 Co1 121.9(2) . 2_666
C1 N6 Co1 120.4(2) . 2_666
C30 N7 C28 116.6(4) . .
C14 N8 C24 117.4(3) . .
C14 N8 Co2 118.8(2) . 2_655
C24 N8 Co2 123.8(2) . 2_655
Co1 O1 Co2 129.47(11) . .
Co1 O1 Dy1 100.05(9) . .
Co2 O1 Dy1 112.58(10) . .
C2 O2 Co1 138.5(2) . .
C2 O3 Co2 127.0(2) . .
C22 O4 Co2 139.1(2) . .
C22 O5 Dy1 125.9(2) . .
C13 O6 Co2 127.4(2) . .
C13 O7 Dy1 127.1(2) . .
C8 O8 Dy1 108.25(19) . .
C10 O9 Co1 124.2(2) . .
C10 O10 Dy1 124.8(2) . .
C8 O11 Dy1 167.1(2) . 2_766

loop_
_geom_bond_atom_site_label_1
_geom_bond_atom_site_label_2
_geom_bond_distance
_geom_bond_site_symmetry_2
C1 N6 1.340(4) .
C1 C3 1.378(5) .
C2 O2 1.249(4) .
C2 O3 1.258(4) .
C2 C15 1.509(4) .
C3 C18 1.381(5) .
C4 N5 1.343(4) .
C4 C21 1.375(5) .
C5 N5 1.339(4) .
C5 C7 1.384(4) .
C6 C21 1.386(5) .
C6 C7 1.387(5) .
C7 C10 1.510(4) .
C8 O8 1.249(4) .
C8 O11 1.266(4) .
C8 C17 1.493(4) .
C9 C14 1.387(5) .
C9 C16 1.390(5) .
C9 C22 1.502(4) .
C10 O10 1.258(4) .
C10 O9 1.255(4) .
C11 N4 1.338(4) .
C11 C15 1.388(5) .
C12 N6 1.335(4) .
C12 C17 1.391(4) .
C13 O6 1.248(4) .
C13 O7 1.267(4) .
C13 C19 1.507(4) .
C14 N8 1.334(4) .
C15 C25 1.380(5) .
C16 C26 1.393(5) .
C17 C18 1.382(5) .
C19 C30 1.375(5) .
C19 C20 1.375(5) .
C20 C27 1.395(6) .
C22 O4 1.248(4) .
C22 O5 1.257(4) .
C23 N4 1.349(5) .
C23 C29 1.385(6) .
C24 N8 1.336(4) .
C24 C26 1.371(5) .
C25 C29 1.382(5) .
C27 C28 1.369(6) .
C28 N7 1.338(6) .
C30 N7 1.336(5) .
Co1 O2 2.069(3) .
Co1 O1 2.095(2) .
Co1 N6 2.140(3) 2_666
Co1 O9 2.151(2) .
Co1 N4 2.169(3) 2_665
Co1 N1 2.186(3) .
Co1 Dy1 3.3830(11) .
Co2 O6 2.086(2) .
Co2 O4 2.098(2) .
Co2 O3 2.116(2) .
Co2 O1 2.117(2) .
Co2 N8 2.150(3) 2_655
Co2 N5 2.170(3) 2_666
Dy1 O11 2.264(2) 2_766
Dy1 O7 2.280(2) .
Dy1 O1 2.315(2) .
Dy1 O10 2.319(2) .
Dy1 O5 2.335(2) .
Dy1 N1 2.435(3) .
Dy1 O8 2.478(2) .
N1 N2 1.204(4) .
N2 N3 1.144(4) .
N4 Co1 2.169(3) 2_665
N5 Co2 2.170(3) 2_666
N6 Co1 2.140(3) 2_666
N8 Co2 2.150(3) 2_655
O11 Dy1 2.264(2) 2_766

loop_
_geom_torsion_atom_site_label_1
_geom_torsion_atom_site_label_2
_geom_torsion_atom_site_label_3
_geom_torsion_atom_site_label_4
_geom_torsion
_geom_torsion_site_symmetry_1
_geom_torsion_site_symmetry_4
N6 C1 C3 C18 2.5(7) . .
N5 C5 C7 C6 -2.2(5) . .
N5 C5 C7 C10 170.4(3) . .
C21 C6 C7 C5 0.0(5) . .
C21 C6 C7 C10 -172.8(3) . .
C5 C7 C10 O10 -162.4(3) . .
C6 C7 C10 O10 10.2(4) . .
C5 C7 C10 O9 14.7(5) . .
C6 C7 C10 O9 -172.7(3) . .
C16 C9 C14 N8 1.3(6) . .
C22 C9 C14 N8 175.2(3) . .
N4 C11 C15 C25 2.3(5) . .
N4 C11 C15 C2 -176.1(3) . .
O2 C2 C15 C25 -177.2(4) . .
O3 C2 C15 C25 1.5(5) . .
O2 C2 C15 C11 1.1(5) . .
O3 C2 C15 C11 179.8(3) . .
C14 C9 C16 C26 -0.4(6) . .
C22 C9 C16 C26 -174.0(4) . .
N6 C12 C17 C18 0.1(5) . .
N6 C12 C17 C8 -178.5(3) . .
O8 C8 C17 C18 175.0(3) . .
O11 C8 C17 C18 -6.6(5) . .
O8 C8 C17 C12 -6.5(5) . .
O11 C8 C17 C12 172.0(3) . .
C12 C17 C18 C3 0.6(6) . .
C8 C17 C18 C3 179.2(4) . .
C1 C3 C18 C17 -1.8(7) . .
O6 C13 C19 C30 -1.6(5) . .
O7 C13 C19 C30 178.8(4) . .
O6 C13 C19 C20 -178.1(4) . .
O7 C13 C19 C20 2.3(5) . .
C30 C19 C20 C27 2.5(7) . .
C13 C19 C20 C27 179.0(4) . .
N5 C4 C21 C6 -3.1(6) . .
C7 C6 C21 C4 2.5(6) . .
C14 C9 C22 O4 -23.7(5) . .
C16 C9 C22 O4 149.9(4) . .
C14 C9 C22 O5 158.0(3) . .
C16 C9 C22 O5 -28.3(5) . .
C11 C15 C25 C29 0.2(6) . .
C2 C15 C25 C29 178.5(4) . .
N8 C24 C26 C16 -3.4(8) . .
C9 C16 C26 C24 1.4(8) . .
C19 C20 C27 C28 -1.2(8) . .
C20 C27 C28 N7 -0.8(10) . .
C15 C25 C29 C23 -1.8(7) . .
N4 C23 C29 C25 1.1(8) . .
C20 C19 C30 N7 -1.9(8) . .
C13 C19 C30 N7 -178.4(5) . .
O2 Co1 Dy1 O11 99.65(11) . 2_766
O1 Co1 Dy1 O11 175.79(12) . 2_766
N6 Co1 Dy1 O11 -158.20(15) 2_666 2_766
O9 Co1 Dy1 O11 -85.59(11) . 2_766
N4 Co1 Dy1 O11 -0.71(13) 2_665 2_766
N1 Co1 Dy1 O11 24.10(14) . 2_766
O2 Co1 Dy1 O7 -62.73(10) . .
O1 Co1 Dy1 O7 13.41(11) . .
N6 Co1 Dy1 O7 39.43(14) 2_666 .
O9 Co1 Dy1 O7 112.04(10) . .
N4 Co1 Dy1 O7 -163.09(12) 2_665 .
N1 Co1 Dy1 O7 -138.27(13) . .
O2 Co1 Dy1 O1 -76.14(12) . .
N6 Co1 Dy1 O1 26.02(15) 2_666 .
O9 Co1 Dy1 O1 98.63(11) . .
N4 Co1 Dy1 O1 -176.50(13) 2_665 .
N1 Co1 Dy1 O1 -151.68(14) . .
O2 Co1 Dy1 O10 162.07(9) . .
O1 Co1 Dy1 O10 -121.79(11) . .
N6 Co1 Dy1 O10 -95.77(13) 2_666 .
O9 Co1 Dy1 O10 -23.16(9) . .
N4 Co1 Dy1 O10 61.71(11) 2_665 .
N1 Co1 Dy1 O10 86.53(13) . .
O2 Co1 Dy1 O5 15.00(9) . .
O1 Co1 Dy1 O5 91.14(11) . .
N6 Co1 Dy1 O5 117.16(13) 2_666 .
O9 Co1 Dy1 O5 -170.23(9) . .
N4 Co1 Dy1 O5 -85.36(12) 2_665 .
N1 Co1 Dy1 O5 -60.54(13) . .
O2 Co1 Dy1 N1 75.55(13) . .
O1 Co1 Dy1 N1 151.68(14) . .
N6 Co1 Dy1 N1 177.70(16) 2_666 .
O9 Co1 Dy1 N1 -109.69(13) . .
N4 Co1 Dy1 N1 -24.81(14) 2_665 .
O2 Co1 Dy1 O8 -129.86(9) . .
O1 Co1 Dy1 O8 -53.72(11) . .
N6 Co1 Dy1 O8 -27.71(13) 2_666 .
O9 Co1 Dy1 O8 44.90(9) . .
N4 Co1 Dy1 O8 129.78(11) 2_665 .
N1 Co1 Dy1 O8 154.59(12) . .
O2 Co1 N1 N2 40.8(3) . .
O1 Co1 N1 N2 129.2(3) . .
N6 Co1 N1 N2 -11.1(17) 2_666 .
O9 Co1 N1 N2 -144.1(3) . .
N4 Co1 N1 N2 -51.7(3) 2_665 .
Dy1 Co1 N1 N2 147.9(3) . .
O2 Co1 N1 Dy1 -107.18(10) . .
O1 Co1 N1 Dy1 -18.72(9) . .
N6 Co1 N1 Dy1 -159.0(15) 2_666 .
O9 Co1 N1 Dy1 67.94(10) . .
N4 Co1 N1 Dy1 160.37(11) 2_665 .
O11 Dy1 N1 N2 58.4(4) 2_766 .
O7 Dy1 N1 N2 -56.5(4) . .
O1 Dy1 N1 N2 -121.7(4) . .
O10 Dy1 N1 N2 143.3(4) . .
O5 Dy1 N1 N2 -25.2(3) . .
O8 Dy1 N1 N2 -170.9(3) . .
Co1 Dy1 N1 N2 -139.1(4) . .
O11 Dy1 N1 Co1 -162.56(10) 2_766 .
O7 Dy1 N1 Co1 82.55(18) . .
O1 Dy1 N1 Co1 17.43(9) . .
O10 Dy1 N1 Co1 -77.60(11) . .
O5 Dy1 N1 Co1 113.93(12) . .
O8 Dy1 N1 Co1 -31.83(15) . .
Co1 N1 N2 N3 106(14) . .
Dy1 N1 N2 N3 -122(14) . .
C15 C11 N4 C23 -3.1(5) . .
C15 C11 N4 Co1 156.8(3) . 2_665
C29 C23 N4 C11 1.3(6) . .
C29 C23 N4 Co1 -157.2(4) . 2_665
C7 C5 N5 C4 1.7(5) . .
C7 C5 N5 Co2 -176.3(2) . 2_666
C21 C4 N5 C5 1.0(6) . .
C21 C4 N5 Co2 179.1(3) . 2_666
C17 C12 N6 C1 0.5(5) . .
C17 C12 N6 Co1 180.0(2) . 2_666
C3 C1 N6 C12 -1.7(6) . .
C3 C1 N6 Co1 178.7(3) . 2_666
C19 C30 N7 C28 -0.1(9) . .
C27 C28 N7 C30 1.5(10) . .
C9 C14 N8 C24 -3.1(5) . .
C9 C14 N8 Co2 178.3(3) . 2_655
C26 C24 N8 C14 4.1(6) . .
C26 C24 N8 Co2 -177.3(4) . 2_655
O2 Co1 O1 Co2 -23.73(14) . .
N6 Co1 O1 Co2 66.60(15) 2_666 .
O9 Co1 O1 Co2 153.51(14) . .
N4 Co1 O1 Co2 -115.5(5) 2_665 .
N1 Co1 O1 Co2 -110.63(15) . .
Dy1 Co1 O1 Co2 -130.63(18) . .
O2 Co1 O1 Dy1 106.90(10) . .
N6 Co1 O1 Dy1 -162.77(10) 2_666 .
O9 Co1 O1 Dy1 -75.87(10) . .
N4 Co1 O1 Dy1 15.1(6) 2_665 .
N1 Co1 O1 Dy1 20.00(10) . .
O6 Co2 O1 Co1 -177.38(14) . .
O4 Co2 O1 Co1 88.32(15) . .
O3 Co2 O1 Co1 4.11(15) . .
N8 Co2 O1 Co1 -66(8) 2_655 .
N5 Co2 O1 Co1 -88.06(15) 2_666 .
O6 Co2 O1 Dy1 56.66(10) . .
O4 Co2 O1 Dy1 -37.65(12) . .
O3 Co2 O1 Dy1 -121.85(11) . .
N8 Co2 O1 Dy1 168(44) 2_655 .
N5 Co2 O1 Dy1 145.98(11) 2_666 .
O11 Dy1 O1 Co1 -18.4(5) 2_766 .
O7 Dy1 O1 Co1 -169.31(9) . .
O10 Dy1 O1 Co1 51.80(9) . .
O5 Dy1 O1 Co1 -89.66(10) . .
N1 Dy1 O1 Co1 -18.46(9) . .
O8 Dy1 O1 Co1 120.14(11) . .
O11 Dy1 O1 Co2 122.2(5) 2_766 .
O7 Dy1 O1 Co2 -28.69(10) . .
O10 Dy1 O1 Co2 -167.59(10) . .
O5 Dy1 O1 Co2 50.95(11) . .
N1 Dy1 O1 Co2 122.15(12) . .
O8 Dy1 O1 Co2 -99.25(11) . .
Co1 Dy1 O1 Co2 140.61(14) . .
O3 C2 O2 Co1 -1.7(6) . .
C15 C2 O2 Co1 176.9(2) . .
O1 Co1 O2 C2 32.2(4) . .
N6 Co1 O2 C2 -66.1(4) 2_666 .
O9 Co1 O2 C2 1.4(13) . .
N4 Co1 O2 C2 -158.5(4) 2_665 .
N1 Co1 O2 C2 117.3(4) . .
Dy1 Co1 O2 C2 73.1(4) . .
O2 C2 O3 Co2 -43.9(5) . .
C15 C2 O3 Co2 137.6(3) . .
O6 Co2 O3 C2 -122.9(12) . .
O4 Co2 O3 C2 -59.1(3) . .
O1 Co2 O3 C2 35.9(3) . .
N8 Co2 O3 C2 -144.7(3) 2_655 .
N5 Co2 O3 C2 127.8(3) 2_666 .
O5 C22 O4 Co2 44.7(6) . .
C9 C22 O4 Co2 -133.4(3) . .
O6 Co2 O4 C22 -106.0(4) . .
O3 Co2 O4 C22 77.7(4) . .
O1 Co2 O4 C22 -14.0(4) . .
N8 Co2 O4 C22 165.7(4) 2_655 .
N5 Co2 O4 C22 138.8(7) 2_666 .
O4 C22 O5 Dy1 -10.0(5) . .
C9 C22 O5 Dy1 168.0(2) . .
O11 Dy1 O5 C22 156.2(3) 2_766 .
O7 Dy1 O5 C22 56.7(3) . .
O1 Dy1 O5 C22 -33.1(3) . .
O10 Dy1 O5 C22 -124.4(3) . .
N1 Dy1 O5 C22 -106.8(3) . .
O8 Dy1 O5 C22 20.5(4) . .
Co1 Dy1 O5 C22 -70.7(3) . .
O7 C13 O6 Co2 4.3(5) . .
C19 C13 O6 Co2 -175.2(2) . .
O4 Co2 O6 C13 37.3(3) . .
O3 Co2 O6 C13 100.8(13) . .
O1 Co2 O6 C13 -58.1(3) . .
N8 Co2 O6 C13 122.6(3) 2_655 .
N5 Co2 O6 C13 -149.9(3) 2_666 .
O6 C13 O7 Dy1 51.7(4) . .
C19 C13 O7 Dy1 -128.8(3) . .
O11 Dy1 O7 C13 153.3(3) 2_766 .
O1 Dy1 O7 C13 -31.5(3) . .
O10 Dy1 O7 C13 58.1(3) . .
O5 Dy1 O7 C13 -122.9(3) . .
N1 Dy1 O7 C13 -92.7(3) . .
O8 Dy1 O7 C13 36.1(3) . .
Co1 Dy1 O7 C13 -39.6(3) . .
O11 C8 O8 Dy1 -1.9(4) . .
C17 C8 O8 Dy1 176.5(2) . .
O11 Dy1 O8 C8 -5.8(3) 2_766 .
O7 Dy1 O8 C8 84.3(2) . .
O1 Dy1 O8 C8 -178.4(2) . .
O10 Dy1 O8 C8 -80.5(2) . .
O5 Dy1 O8 C8 121.9(2) . .
N1 Dy1 O8 C8 -126.7(2) . .
Co1 Dy1 O8 C8 -146.6(2) . .
O10 C10 O9 Co1 7.5(4) . .
C7 C10 O9 Co1 -169.3(2) . .
O2 Co1 O9 C10 91.6(10) . .
O1 Co1 O9 C10 60.7(2) . .
N6 Co1 O9 C10 159.2(3) 2_666 .
N4 Co1 O9 C10 -108.5(3) 2_665 .
N1 Co1 O9 C10 -23.9(3) . .
Dy1 Co1 O9 C10 18.9(2) . .
O9 C10 O10 Dy1 -49.7(4) . .
C7 C10 O10 Dy1 127.1(2) . .
O11 Dy1 O10 C10 -176.7(2) 2_766 .
O7 Dy1 O10 C10 -77.2(3) . .
O1 Dy1 O10 C10 12.5(2) . .
O5 Dy1 O10 C10 104.5(3) . .
N1 Dy1 O10 C10 86.7(2) . .
O8 Dy1 O10 C10 -54.9(2) . .
Co1 Dy1 O10 C10 43.7(2) . .
O8 C8 O11 Dy1 149.7(8) . 2_766
C17 C8 O11 Dy1 -28.7(12) . 2_766
